data_7014928
loop_
_publ_author_name
'Starosta, Rados\/law'
'Puchalska, Ma\/lgorzata'
'Cybi\'nska, Joanna'
'Barys, Maciej'
'Mudring, Anja V.'

_publ_section_title
;
 Structures, electronic properties and solid state luminescence of
 Cu(i) iodide complexes with 2,9-dimethyl-1,10-phenanthroline and
 aliphatic aminomethylphosphines or triphenylphosphine
;
_journal_issue 11
_journal_name_full 'Dalton Transactions'
_journal_page_first 2459
_journal_paper_doi 10.1039/c0dt01284j
_journal_volume 40
_journal_year 2011
_chemical_formula_moiety 'C32 H27 Cu I N2 P, 2(C H Cl3)'
_chemical_formula_sum 'C34 H29 Cl6 Cu I N2 P'
_chemical_formula_weight 899.71
_chemical_name_common
'Iodo-(2,9-dimethyl-1,10-phenanthroline-N,N')-(triphenylphosphine-P)-copper(I), trichloromethane solvate'
_chemical_name_systematic
'Iodo-(2,9-dimethyl-1,10-phenanthroline-N,N')-(triphenylphosphine-P)-copper(I), trichloromethane solvate'
_space_group_IT_number 14
_symmetry_cell_setting monoclinic
_symmetry_space_group_name_Hall '-P 2yn'
_symmetry_space_group_name_H-M 'P 1 21/n 1'
_atom_sites_solution_hydrogens geom
_atom_sites_solution_primary direct
_atom_sites_solution_secondary difmap
_audit_creation_method SHELXL-97
_cell_angle_alpha 90.00
_cell_angle_beta 97.73(3)
_cell_angle_gamma 90.00
_cell_formula_units_Z 4
_cell_length_a 17.873(4)
_cell_length_b 9.582(2)
_cell_length_c 21.537(4)
_cell_measurement_reflns_used 6384
_cell_measurement_temperature 100(2)
_cell_measurement_theta_max 30.00
_cell_measurement_theta_min 2.86
_cell_volume 3654.9(13)
_computing_cell_refinement 'CrysAlis RED (Oxford Diffraction, date)'
_computing_data_collection 'CrysAlis CCD (Oxford Diffraction, date)'
_computing_data_reduction 'CrysAlis RED '
_computing_molecular_graphics 'SHELXTL (Bruker, 1999)'
_computing_publication_material SHELXL-97
_computing_structure_refinement 'SHELXL-97 (Sheldrick, 1997)'
_computing_structure_solution 'SHELXS-97 (Sheldrick, 1997)'
_diffrn_ambient_temperature 100(2)
_diffrn_measured_fraction_theta_full 0.998
_diffrn_measured_fraction_theta_max 0.979
_diffrn_measurement_device_type KM4-CCD
_diffrn_measurement_method /w
_diffrn_radiation_monochromator graphite
_diffrn_radiation_source 'fine-focus sealed tube'
_diffrn_radiation_type MoK\a
_diffrn_radiation_wavelength 0.71073
_diffrn_reflns_av_R_equivalents 0.0788
_diffrn_reflns_av_sigmaI/netI 0.0797
_diffrn_reflns_limit_h_max 25
_diffrn_reflns_limit_h_min -24
_diffrn_reflns_limit_k_max 13
_diffrn_reflns_limit_k_min -12
_diffrn_reflns_limit_l_max 29
_diffrn_reflns_limit_l_min -30
_diffrn_reflns_number 54742
_diffrn_reflns_theta_full 25.00
_diffrn_reflns_theta_max 30.00
_diffrn_reflns_theta_min 2.86
_exptl_absorpt_coefficient_mu 1.952
_exptl_absorpt_correction_T_max 0.823
_exptl_absorpt_correction_T_min 0.754
_exptl_absorpt_correction_type analytical
_exptl_absorpt_process_details 'Oxford Diffraction, CrysAlis RED 1.171.30'
_exptl_crystal_colour yellow
_exptl_crystal_density_diffrn 1.635
_exptl_crystal_density_method 'not measured'
_exptl_crystal_description plate
_exptl_crystal_F_000 1784
_exptl_crystal_size_max 0.15
_exptl_crystal_size_mid 0.15
_exptl_crystal_size_min 0.10
_refine_diff_density_max 1.745
_refine_diff_density_min -1.300
_refine_diff_density_rms 0.118
_refine_ls_extinction_method none
_refine_ls_goodness_of_fit_ref 0.983
_refine_ls_hydrogen_treatment constr
_refine_ls_matrix_type full
_refine_ls_number_parameters 426
_refine_ls_number_reflns 10444
_refine_ls_number_restraints 18
_refine_ls_restrained_S_all 0.983
_refine_ls_R_factor_all 0.0863
_refine_ls_R_factor_gt 0.0453
_refine_ls_shift/su_max 0.000
_refine_ls_shift/su_mean 0.000
_refine_ls_structure_factor_coef Fsqd
_refine_ls_weighting_details 'calc w=1/[\s^2^(Fo^2^)+(0.0461P)^2^+0.0000P] where P=(Fo^2^+2Fc^2^)/3'
_refine_ls_weighting_scheme calc
_refine_ls_wR_factor_gt 0.0920
_refine_ls_wR_factor_ref 0.0989
_reflns_number_gt 6759
_reflns_number_total 10667
_reflns_threshold_expression >2sigma(I)
_cod_data_source_file C0DT01284J.TXT
_cod_data_source_block 4N
_cod_depositor_comments
;
The following automatic conversions were performed:
'_symmetry_cell_setting' value 'Monoclinic' changed to 'monoclinic'
according to '/home/saulius/struct/CIF-dictionaries/cif_core.dic'
dictionary named 'cif_core.dic' version 2.4.1 from 2010-06-29.

Automatic conversion script
Id: cif_fix_enum 1555 2011-01-17 13:19:09Z saulius 
;
_cod_original_sg_symbol_H-M P21/n
_cod_database_code 7014928

loop_
_symmetry_equiv_pos_as_xyz
'x, y, z'
'-x+1/2, y+1/2, -z+1/2'
'-x, -y, -z'
'x-1/2, -y-1/2, z-1/2'

loop_
_atom_site_label
_atom_site_type_symbol
_atom_site_fract_x
_atom_site_fract_y
_atom_site_fract_z
_atom_site_U_iso_or_equiv
_atom_site_adp_type
_atom_site_occupancy
_atom_site_symmetry_multiplicity
_atom_site_calc_flag
_atom_site_refinement_flags
_atom_site_disorder_assembly
_atom_site_disorder_group
Cu1 Cu 0.04501(2) 0.27239(4) 0.170032(19) 0.01835(10) Uani 1 1 d . . .
I1 I 0.153474(13) 0.14885(2) 0.119594(11) 0.02115(7) Uani 1 1 d . . .
P1 P -0.00398(5) 0.17582(9) 0.24838(4) 0.01887(19) Uani 1 1 d . . .
C11 C -0.0931(2) 0.0809(4) 0.22752(16) 0.0208(7) Uani 1 1 d . . .
C12 C -0.0920(2) -0.0556(4) 0.20635(19) 0.0309(9) Uani 1 1 d . . .
H12 H -0.0450 -0.1015 0.2056 0.037 Uiso 1 1 calc R . .
C13 C -0.1585(3) -0.1258(4) 0.1864(2) 0.0365(10) Uani 1 1 d . . .
H13 H -0.1568 -0.2198 0.1726 0.044 Uiso 1 1 calc R . .
C14 C -0.2270(2) -0.0606(5) 0.18622(18) 0.0345(10) Uani 1 1 d . . .
H14 H -0.2726 -0.1094 0.1730 0.041 Uiso 1 1 calc R . .
C15 C -0.2289(2) 0.0760(5) 0.2055(2) 0.0404(11) Uani 1 1 d . . .
H15 H -0.2759 0.1227 0.2044 0.048 Uiso 1 1 calc R . .
C16 C -0.1621(2) 0.1460(4) 0.2264(2) 0.0325(9) Uani 1 1 d . . .
H16 H -0.1641 0.2400 0.2402 0.039 Uiso 1 1 calc R . .
C21 C -0.0300(2) 0.3097(4) 0.30310(17) 0.0220(8) Uani 1 1 d . . .
C22 C -0.0383(2) 0.2828(5) 0.36501(19) 0.0328(9) Uani 1 1 d . . .
H22 H -0.0303 0.1911 0.3813 0.039 Uiso 1 1 calc R . .
C23 C -0.0582(3) 0.3896(6) 0.4035(2) 0.0456(12) Uani 1 1 d . . .
H23 H -0.0640 0.3700 0.4458 0.055 Uiso 1 1 calc R . .
C24 C -0.0697(2) 0.5228(5) 0.3808(2) 0.0426(12) Uani 1 1 d . . .
H24 H -0.0822 0.5957 0.4075 0.051 Uiso 1 1 calc R . .
C25 C -0.0629(2) 0.5503(5) 0.3189(2) 0.0387(11) Uani 1 1 d . . .
H25 H -0.0716 0.6419 0.3027 0.046 Uiso 1 1 calc R . .
C26 C -0.0435(2) 0.4448(4) 0.2806(2) 0.0292(9) Uani 1 1 d . . .
H26 H -0.0393 0.4646 0.2380 0.035 Uiso 1 1 calc R . .
C31 C 0.0537(2) 0.0516(4) 0.29839(16) 0.0206(7) Uani 1 1 d . . .
C32 C 0.0235(2) -0.0447(4) 0.33677(18) 0.0281(9) Uani 1 1 d . . .
H32 H -0.0296 -0.0503 0.3363 0.034 Uiso 1 1 calc R . .
C33 C 0.0707(2) -0.1326(4) 0.37566(19) 0.0357(10) Uani 1 1 d . . .
H33 H 0.0496 -0.1970 0.4020 0.043 Uiso 1 1 calc R . .
C34 C 0.1479(2) -0.1272(4) 0.37636(18) 0.0286(9) Uani 1 1 d . . .
H34 H 0.1798 -0.1876 0.4031 0.034 Uiso 1 1 calc R . .
C35 C 0.1788(2) -0.0330(4) 0.33786(16) 0.0232(8) Uani 1 1 d . . .
H35 H 0.2320 -0.0287 0.3383 0.028 Uiso 1 1 calc R . .
C36 C 0.1317(2) 0.0553(4) 0.29847(16) 0.0220(8) Uani 1 1 d . . .
H36 H 0.1530 0.1183 0.2716 0.026 Uiso 1 1 calc R . .
N41 N -0.02386(16) 0.3653(3) 0.09625(13) 0.0188(6) Uani 1 1 d . . .
N42 N 0.08224(16) 0.4783(3) 0.18202(13) 0.0170(6) Uani 1 1 d . . .
C41 C -0.0741(2) 0.3062(4) 0.05260(17) 0.0242(8) Uani 1 1 d . . .
C42 C -0.1184(2) 0.3867(4) 0.00702(18) 0.0276(9) Uani 1 1 d . . .
H42 H -0.1539 0.3421 -0.0234 0.033 Uiso 1 1 calc R . .
C43 C -0.1108(2) 0.5288(4) 0.00615(18) 0.0274(9) Uani 1 1 d . . .
H43 H -0.1411 0.5830 -0.0245 0.033 Uiso 1 1 calc R . .
C44 C -0.0576(2) 0.5939(4) 0.05137(17) 0.0230(8) Uani 1 1 d . . .
C45 C -0.0439(2) 0.7413(4) 0.05263(19) 0.0299(9) Uani 1 1 d . . .
H45 H -0.0733 0.8004 0.0234 0.036 Uiso 1 1 calc R . .
C46 C 0.0107(2) 0.7971(4) 0.09529(18) 0.0287(9) Uani 1 1 d . . .
H46 H 0.0192 0.8949 0.0952 0.034 Uiso 1 1 calc R . .
C47 C 0.0561(2) 0.7121(4) 0.14051(17) 0.0227(8) Uani 1 1 d . . .
C48 C 0.1125(2) 0.7649(4) 0.18606(18) 0.0276(9) Uani 1 1 d . . .
H48 H 0.1234 0.8619 0.1878 0.033 Uiso 1 1 calc R . .
C49 C 0.1517(2) 0.6750(4) 0.22814(17) 0.0237(8) Uani 1 1 d . . .
H49 H 0.1898 0.7098 0.2594 0.028 Uiso 1 1 calc R . .
C50 C 0.13551(19) 0.5312(4) 0.22494(16) 0.0189(7) Uani 1 1 d . . .
C51 C -0.01512(19) 0.5072(4) 0.09496(16) 0.0190(7) Uani 1 1 d . . .
C52 C 0.0425(2) 0.5674(4) 0.14071(16) 0.0184(7) Uani 1 1 d . . .
C53 C -0.0797(2) 0.1499(4) 0.05364(19) 0.0316(9) Uani 1 1 d . . .
H53A H -0.0289 0.1095 0.0588 0.047 Uiso 1 1 calc R . .
H53B H -0.1079 0.1172 0.0142 0.047 Uiso 1 1 calc R . .
H53C H -0.1059 0.1210 0.0886 0.047 Uiso 1 1 calc R . .
C54 C 0.1764(2) 0.4307(4) 0.27092(17) 0.0242(8) Uani 1 1 d . . .
H54A H 0.1416 0.3949 0.2986 0.036 Uiso 1 1 calc R . .
H54B H 0.2186 0.4787 0.2960 0.036 Uiso 1 1 calc R . .
H54C H 0.1959 0.3530 0.2482 0.036 Uiso 1 1 calc R . .
C2R C -0.3058(3) 0.4847(4) 0.06031(18) 0.081(2) Uani 1 1 d D . .
H2R H -0.2754 0.4293 0.0333 0.098 Uiso 1 1 calc R . .
Cl6R Cl -0.40189(9) 0.44969(19) 0.03725(8) 0.0940(6) Uani 1 1 d D . .
Cl5R Cl -0.28015(17) 0.4349(3) 0.13797(10) 0.1675(13) Uani 1 1 d D . .
Cl4R Cl -0.28577(9) 0.66286(16) 0.05172(7) 0.0753(4) Uani 1 1 d D . .
C1R C 0.2053(2) 0.4249(5) 0.45463(18) 0.0285(10) Uani 0.876(5) 1 d PD A 1
H1R H 0.2469 0.4743 0.4369 0.034 Uiso 0.876(5) 1 calc PR A 1
Cl2R Cl 0.19676(10) 0.25555(16) 0.42328(6) 0.0361(4) Uani 0.876(5) 1 d PD A 1
Cl3R Cl 0.12150(15) 0.5163(3) 0.43367(11) 0.0500(7) Uani 0.876(5) 1 d PD A 1
Cl1R Cl 0.22685(8) 0.4204(3) 0.53676(6) 0.0544(7) Uani 0.876(5) 1 d PD A 1
A1 C 0.2112(6) 0.4814(10) 0.4464(4) 0.054(15) Uiso 0.124(5) 1 d PD A 2
H1 H 0.2448 0.5400 0.4234 0.064 Uiso 0.124(5) 1 calc PR A 2
A2 Cl 0.1171(7) 0.5319(14) 0.4232(6) 0.026(3) Uiso 0.124(5) 1 d PD A 2
A3 Cl 0.2352(5) 0.5087(12) 0.5265(4) 0.032(3) Uiso 0.124(5) 1 d PD A 2
A4 Cl 0.2250(6) 0.3049(10) 0.4286(4) 0.037(3) Uiso 0.124(5) 1 d PD A 2

loop_
_atom_site_aniso_label
_atom_site_aniso_U_11
_atom_site_aniso_U_22
_atom_site_aniso_U_33
_atom_site_aniso_U_23
_atom_site_aniso_U_13
_atom_site_aniso_U_12
Cu1 0.0171(2) 0.0190(2) 0.0187(2) 0.00459(17) 0.00191(16) -0.00068(18)
I1 0.01914(12) 0.02319(12) 0.02099(11) 0.00398(10) 0.00221(8) 0.00309(10)
P1 0.0176(5) 0.0205(5) 0.0191(4) 0.0034(4) 0.0043(3) 0.0009(4)
C11 0.0209(19) 0.0242(19) 0.0177(17) 0.0064(15) 0.0045(14) -0.0007(15)
C12 0.024(2) 0.033(2) 0.036(2) -0.0025(18) 0.0049(17) 0.0021(17)
C13 0.040(3) 0.030(2) 0.039(2) -0.0036(19) 0.0008(19) -0.0053(19)
C14 0.030(2) 0.046(3) 0.026(2) 0.0043(19) -0.0015(17) -0.013(2)
C15 0.022(2) 0.049(3) 0.050(3) -0.002(2) 0.0054(19) -0.002(2)
C16 0.025(2) 0.030(2) 0.043(2) -0.0039(19) 0.0030(17) 0.0000(18)
C21 0.0159(18) 0.0262(19) 0.0244(18) -0.0044(15) 0.0042(14) -0.0017(14)
C22 0.034(2) 0.037(2) 0.028(2) -0.0039(18) 0.0086(17) 0.0006(19)
C23 0.043(3) 0.063(3) 0.034(2) -0.016(2) 0.014(2) 0.000(2)
C24 0.028(2) 0.047(3) 0.056(3) -0.023(2) 0.016(2) 0.000(2)
C25 0.023(2) 0.027(2) 0.068(3) -0.009(2) 0.015(2) 0.0002(18)
C26 0.022(2) 0.028(2) 0.040(2) -0.0018(18) 0.0125(17) 0.0022(17)
C31 0.025(2) 0.0211(18) 0.0160(17) 0.0012(14) 0.0022(14) 0.0020(15)
C32 0.022(2) 0.032(2) 0.032(2) 0.0111(17) 0.0090(16) 0.0012(17)
C33 0.039(2) 0.038(2) 0.032(2) 0.0191(19) 0.0118(18) 0.006(2)
C34 0.032(2) 0.030(2) 0.0229(19) 0.0067(16) 0.0006(16) 0.0089(17)
C35 0.0207(19) 0.028(2) 0.0202(18) -0.0015(15) 0.0014(14) 0.0054(16)
C36 0.023(2) 0.0220(18) 0.0213(18) 0.0002(15) 0.0058(15) 0.0006(15)
N41 0.0159(14) 0.0203(15) 0.0204(14) 0.0050(12) 0.0033(11) -0.0004(12)
N42 0.0162(15) 0.0199(14) 0.0154(14) 0.0007(12) 0.0035(11) 0.0002(12)
C41 0.022(2) 0.026(2) 0.0238(19) 0.0034(15) 0.0027(15) -0.0022(15)
C42 0.0187(19) 0.038(2) 0.0242(19) 0.0072(17) -0.0030(15) -0.0022(16)
C43 0.022(2) 0.034(2) 0.027(2) 0.0082(17) 0.0013(16) 0.0067(17)
C44 0.023(2) 0.0273(19) 0.0192(18) 0.0039(15) 0.0040(14) 0.0052(16)
C45 0.033(2) 0.027(2) 0.029(2) 0.0074(17) 0.0059(17) 0.0116(18)
C46 0.041(3) 0.0176(18) 0.028(2) 0.0040(16) 0.0072(18) 0.0075(17)
C47 0.027(2) 0.0202(18) 0.0216(18) -0.0009(15) 0.0070(15) 0.0004(16)
C48 0.037(2) 0.0163(18) 0.031(2) -0.0011(16) 0.0095(17) -0.0008(17)
C49 0.025(2) 0.024(2) 0.0217(18) -0.0057(15) 0.0027(14) -0.0034(15)
C50 0.0157(17) 0.0247(18) 0.0169(17) 0.0002(14) 0.0050(13) 0.0016(14)
C51 0.0164(18) 0.0242(18) 0.0169(17) 0.0036(14) 0.0046(13) 0.0020(15)
C52 0.0200(18) 0.0189(17) 0.0170(17) 0.0028(14) 0.0055(14) 0.0022(14)
C53 0.030(2) 0.029(2) 0.033(2) 0.0073(18) -0.0082(16) -0.0077(18)
C54 0.0203(19) 0.028(2) 0.0229(19) 0.0007(16) -0.0017(15) -0.0042(16)
C2R 0.101(5) 0.095(5) 0.050(4) -0.020(3) 0.016(3) 0.023(4)
Cl6R 0.0867(13) 0.1084(14) 0.0974(13) -0.0096(11) 0.0507(11) 0.0033(11)
Cl5R 0.285(4) 0.129(2) 0.0716(14) 0.0238(14) -0.0373(19) 0.033(2)
Cl4R 0.0748(11) 0.0833(11) 0.0679(10) -0.0107(9) 0.0102(8) 0.0132(9)
C1R 0.022(2) 0.040(3) 0.025(2) -0.003(2) 0.0080(18) -0.007(2)
Cl2R 0.0428(9) 0.0302(8) 0.0331(7) 0.0031(5) -0.0031(6) 0.0079(7)
Cl3R 0.0640(12) 0.0455(11) 0.0393(11) 0.0024(9) 0.0031(8) 0.0275(8)
Cl1R 0.0296(7) 0.1071(19) 0.0261(7) -0.0148(8) 0.0019(5) 0.0024(8)

loop_
_atom_type_symbol
_atom_type_description
_atom_type_scat_dispersion_real
_atom_type_scat_dispersion_imag
_atom_type_scat_source
C C 0.0033 0.0016 'International Tables Vol C Tables 4.2.6.8 and 6.1.1.4'
H H 0.0000 0.0000 'International Tables Vol C Tables 4.2.6.8 and 6.1.1.4'
N N 0.0061 0.0033 'International Tables Vol C Tables 4.2.6.8 and 6.1.1.4'
P P 0.1023 0.0942 'International Tables Vol C Tables 4.2.6.8 and 6.1.1.4'
Cu Cu 0.3201 1.2651 'International Tables Vol C Tables 4.2.6.8 and 6.1.1.4'
I I -0.4742 1.8119 'International Tables Vol C Tables 4.2.6.8 and 6.1.1.4'
Cl Cl 0.1484 0.1585 'International Tables Vol C Tables 4.2.6.8 and 6.1.1.4'

loop_
_geom_angle_atom_site_label_1
_geom_angle_atom_site_label_2
_geom_angle_atom_site_label_3
_geom_angle
_geom_angle_site_symmetry_1
_geom_angle_site_symmetry_3
_geom_angle_publ_flag
N41 Cu1 N42 80.53(11) . . ?
N41 Cu1 P1 120.66(8) . . ?
N42 Cu1 P1 117.04(8) . . ?
N41 Cu1 I1 105.75(8) . . ?
N42 Cu1 I1 103.67(8) . . ?
P1 Cu1 I1 121.20(3) . . ?
C31 P1 C11 102.91(17) . . ?
C31 P1 C21 104.31(16) . . ?
C11 P1 C21 102.43(17) . . ?
C31 P1 Cu1 118.27(12) . . ?
C11 P1 Cu1 116.17(12) . . ?
C21 P1 Cu1 110.95(12) . . ?
C16 C11 C12 118.2(4) . . ?
C16 C11 P1 121.6(3) . . ?
C12 C11 P1 119.8(3) . . ?
C13 C12 C11 120.8(4) . . ?
C14 C13 C12 120.5(4) . . ?
C13 C14 C15 119.3(4) . . ?
C14 C15 C16 120.2(4) . . ?
C11 C16 C15 120.9(4) . . ?
C22 C21 C26 118.2(4) . . ?
C22 C21 P1 123.7(3) . . ?
C26 C21 P1 118.1(3) . . ?
C21 C22 C23 120.4(4) . . ?
C24 C23 C22 120.6(4) . . ?
C23 C24 C25 119.5(4) . . ?
C26 C25 C24 120.0(4) . . ?
C25 C26 C21 121.3(4) . . ?
C32 C31 C36 118.8(3) . . ?
C32 C31 P1 123.3(3) . . ?
C36 C31 P1 117.9(3) . . ?
C33 C32 C31 120.5(4) . . ?
C34 C33 C32 120.6(4) . . ?
C33 C34 C35 119.8(3) . . ?
C34 C35 C36 120.0(3) . . ?
C31 C36 C35 120.4(3) . . ?
C41 N41 C51 118.3(3) . . ?
C41 N41 Cu1 129.1(2) . . ?
C51 N41 Cu1 112.6(2) . . ?
C50 N42 C52 118.4(3) . . ?
C50 N42 Cu1 129.1(2) . . ?
C52 N42 Cu1 112.5(2) . . ?
N41 C41 C42 121.4(3) . . ?
N41 C41 C53 116.9(3) . . ?
C42 C41 C53 121.7(3) . . ?
C43 C42 C41 120.5(4) . . ?
C42 C43 C44 119.3(3) . . ?
C51 C44 C43 117.1(3) . . ?
C51 C44 C45 119.8(3) . . ?
C43 C44 C45 123.1(3) . . ?
C46 C45 C44 120.4(4) . . ?
C45 C46 C47 121.7(4) . . ?
C48 C47 C52 117.5(3) . . ?
C48 C47 C46 123.9(3) . . ?
C52 C47 C46 118.7(3) . . ?
C49 C48 C47 119.4(3) . . ?
C48 C49 C50 119.9(3) . . ?
N42 C50 C49 121.9(3) . . ?
N42 C50 C54 116.9(3) . . ?
C49 C50 C54 121.1(3) . . ?
N41 C51 C44 123.4(3) . . ?
N41 C51 C52 117.1(3) . . ?
C44 C51 C52 119.5(3) . . ?
N42 C52 C47 123.0(3) . . ?
N42 C52 C51 117.1(3) . . ?
C47 C52 C51 119.9(3) . . ?
Cl5R C2R Cl6R 109.9(2) . . ?
Cl5R C2R Cl4R 109.7(2) . . ?
Cl6R C2R Cl4R 111.1(3) . . ?
Cl3R C1R Cl2R 109.8(2) . . ?
Cl3R C1R Cl1R 109.7(2) . . ?
Cl2R C1R Cl1R 111.1(2) . . ?
A3 A1 A2 109.8(2) . . ?
A3 A1 A4 109.7(2) . . ?
A2 A1 A4 111.1(3) . . ?

loop_
_geom_bond_atom_site_label_1
_geom_bond_atom_site_label_2
_geom_bond_distance
_geom_bond_site_symmetry_2
_geom_bond_publ_flag
Cu1 N41 2.075(3) . ?
Cu1 N42 2.087(3) . ?
Cu1 P1 2.2064(11) . ?
Cu1 I1 2.6280(7) . ?
P1 C31 1.827(4) . ?
P1 C11 1.837(4) . ?
P1 C21 1.844(4) . ?
C11 C16 1.379(5) . ?
C11 C12 1.387(5) . ?
C12 C13 1.382(6) . ?
C13 C14 1.375(6) . ?
C14 C15 1.375(6) . ?
C15 C16 1.390(6) . ?
C21 C22 1.385(5) . ?
C21 C26 1.392(5) . ?
C22 C23 1.392(6) . ?
C23 C24 1.373(7) . ?
C24 C25 1.379(7) . ?
C25 C26 1.379(6) . ?
C31 C32 1.395(5) . ?
C31 C36 1.395(5) . ?
C32 C33 1.389(5) . ?
C33 C34 1.378(6) . ?
C34 C35 1.390(5) . ?
C35 C36 1.397(5) . ?
N41 C41 1.335(5) . ?
N41 C51 1.369(4) . ?
N42 C50 1.335(4) . ?
N42 C52 1.362(4) . ?
C41 C42 1.406(5) . ?
C41 C53 1.502(5) . ?
C42 C43 1.368(5) . ?
C43 C44 1.412(5) . ?
C44 C51 1.398(5) . ?
C44 C45 1.433(5) . ?
C45 C46 1.357(6) . ?
C46 C47 1.434(5) . ?
C47 C48 1.403(5) . ?
C47 C52 1.408(5) . ?
C48 C49 1.372(5) . ?
C49 C50 1.409(5) . ?
C50 C54 1.499(5) . ?
C51 C52 1.446(5) . ?
C2R Cl5R 1.740(4) . ?
C2R Cl6R 1.755(4) . ?
C2R Cl4R 1.759(4) . ?
C1R Cl3R 1.741(4) . ?
C1R Cl2R 1.756(4) . ?
C1R Cl1R 1.759(4) . ?
A1 A3 1.741(4) . ?
A1 A2 1.756(4) . ?
A1 A4 1.759(4) . ?
